data_2205412
loop_
_publ_author_name
'Ali, Hapipah M.'
'Puvaneswary, Subramaniam'
'Basirun, Wan Jefri'
'Ng, Seik Weng'

_publ_section_title
;
 5-Methoxysalicylaldehyde 3-methoxybenzoylhydrazone
;
_journal_issue 4
_journal_name_full 'Acta Crystallographica Section E'
_journal_page_first o947
_journal_page_last o948
_journal_paper_doi 10.1107/S1600536805007154
_journal_volume 61
_journal_year 2005
_chemical_formula_iupac 'C16 H16 N2 O4'
_chemical_formula_moiety 'C16 H16 N2 O4'
_chemical_formula_sum 'C16 H16 N2 O4'
_chemical_formula_weight 300.31
_chemical_name_systematic
;
5-Methoxysalicylaldehyde 3-methoxybenzoylhydrazone
;
_space_group_IT_number 14
_symmetry_cell_setting monoclinic
_symmetry_space_group_name_Hall '-P 2yn'
_symmetry_space_group_name_H-M 'P 1 21/n 1'
_atom_sites_solution_hydrogens geom
_atom_sites_solution_primary direct
_atom_sites_solution_secondary difmap
_audit_creation_method SHELXL-97
_cell_angle_alpha 90
_cell_angle_beta 98.3300(10)
_cell_angle_gamma 90
_cell_formula_units_Z 4
_cell_length_a 6.4024(4)
_cell_length_b 31.441(2)
_cell_length_c 7.3660(5)
_cell_measurement_reflns_used 3157
_cell_measurement_temperature 295(2)
_cell_measurement_theta_max 27.1
_cell_measurement_theta_min 2.6
_cell_volume 1467.12(16)
_computing_cell_refinement 'SAINT (Bruker, 2001)'
_computing_data_collection 'SMART (Bruker, 2001)'
_computing_data_reduction SAINT
_computing_molecular_graphics 'ORTEPII (Johnson, 1976)'
_computing_publication_material SHELXL97
_computing_structure_refinement 'SHELXL97 (Sheldrick, 1997)'
_computing_structure_solution 'SHELXS97 (Sheldrick, 1997)'
_diffrn_ambient_temperature 295(2)
_diffrn_measured_fraction_theta_full 0.99
_diffrn_measured_fraction_theta_max 0.99
_diffrn_measurement_device_type 'Bruker SMART area-detector'
_diffrn_measurement_method '\f and \w'
_diffrn_radiation_monochromator graphite
_diffrn_radiation_source 'medium-focus sealed tube'
_diffrn_radiation_type MoK\a
_diffrn_radiation_wavelength 0.71073
_diffrn_reflns_av_R_equivalents 0.016
_diffrn_reflns_av_sigmaI/netI 0.021
_diffrn_reflns_limit_h_max 6
_diffrn_reflns_limit_h_min -8
_diffrn_reflns_limit_k_max 40
_diffrn_reflns_limit_k_min -25
_diffrn_reflns_limit_l_max 9
_diffrn_reflns_limit_l_min -8
_diffrn_reflns_number 7971
_diffrn_reflns_theta_full 27.1
_diffrn_reflns_theta_max 27.1
_diffrn_reflns_theta_min 2.6
_diffrn_standards_decay_% 0
_diffrn_standards_interval_count 0
_diffrn_standards_interval_time 0
_diffrn_standards_number 0
_exptl_absorpt_coefficient_mu 0.099
_exptl_absorpt_correction_type none
_exptl_crystal_colour yellow
_exptl_crystal_density_diffrn 1.360
_exptl_crystal_density_method 'not measured'
_exptl_crystal_description prism
_exptl_crystal_F_000 632
_exptl_crystal_size_max 0.48
_exptl_crystal_size_mid 0.32
_exptl_crystal_size_min 0.21
_refine_diff_density_max 0.16
_refine_diff_density_min -0.20
_refine_ls_extinction_method none
_refine_ls_goodness_of_fit_ref 1.01
_refine_ls_hydrogen_treatment refall
_refine_ls_matrix_type full
_refine_ls_number_parameters 263
_refine_ls_number_reflns 3190
_refine_ls_number_restraints 16
_refine_ls_restrained_S_all 1.01
_refine_ls_R_factor_all 0.062
_refine_ls_R_factor_gt 0.041
_refine_ls_shift/su_max 0.001
_refine_ls_shift/su_mean 0.000
_refine_ls_structure_factor_coef Fsqd
_refine_ls_weighting_details 'calc w = 1/[\s^2^(Fo^2^)+(0.0681P)^2^+0.1473P] where P = (Fo^2^+2Fc^2^)/3'
_refine_ls_weighting_scheme calc
_refine_ls_wR_factor_gt 0.110
_refine_ls_wR_factor_ref 0.124
_reflns_number_gt 2285
_reflns_number_total 3190
_reflns_threshold_expression I>2\s(I)
_cod_data_source_file bt6616.cif
_cod_data_source_block I
_cod_original_cell_volume 1467.1(2)
_cod_original_sg_symbol_H-M 'P 21/n'
_cod_database_code 2205412
_cod_database_fobs_code 2205412

loop_
_symmetry_equiv_pos_as_xyz
'x, y, z'
'x+1/2, -y+1/2, z+1/2'
'-x, -y, -z'
'-x-1/2, y-1/2, -z-1/2'

loop_
_atom_site_label
_atom_site_fract_x
_atom_site_fract_y
_atom_site_fract_z
_atom_site_U_iso_or_equiv
_atom_site_adp_type
_atom_site_calc_flag
_atom_site_refinement_flags
_atom_site_occupancy
_atom_site_type_symbol
O1 1.0044(2) 0.18295(4) 0.5314(2) 0.0648(3) Uani d D 1 O
O2 0.7205(2) 0.02140(4) 0.3347(2) 0.0765(4) Uani d . 1 O
O3 0.6585(2) 0.28568(3) 0.6127(2) 0.0588(3) Uani d . 1 O
O4 0.3017(2) 0.42824(4) 0.4125(2) 0.0765(4) Uani d . 1 O
N1 0.6144(2) 0.20983(4) 0.4436(2) 0.0488(3) Uani d . 1 N
N2 0.4638(2) 0.24125(4) 0.4149(2) 0.0510(3) Uani d D 1 N
C1 0.9241(2) 0.14433(5) 0.4768(2) 0.0497(4) Uani d . 1 C
C2 1.0589(3) 0.10958(6) 0.4943(2) 0.0614(4) Uani d D 1 C
C3 0.9866(3) 0.06952(6) 0.4477(2) 0.0648(5) Uani d D 1 C
C4 0.7768(3) 0.06273(5) 0.3778(2) 0.0555(4) Uani d . 1 C
C5 0.6413(2) 0.09705(5) 0.3550(2) 0.0498(4) Uani d D 1 C
C6 0.7117(2) 0.13811(4) 0.4046(2) 0.0442(3) Uani d . 1 C
C7 0.5111(4) 0.01374(7) 0.2554(4) 0.0895(7) Uani d D 1 C
C8 0.5615(2) 0.17294(4) 0.3807(2) 0.0467(3) Uani d D 1 C
C9 0.4986(2) 0.27863(4) 0.5040(2) 0.0441(3) Uani d . 1 C
C10 0.3317(2) 0.31144(4) 0.4574(2) 0.0436(3) Uani d . 1 C
C11 0.1215(2) 0.30132(6) 0.4051(2) 0.0547(4) Uani d D 1 C
C12 -0.0223(3) 0.33408(7) 0.3587(2) 0.0653(5) Uani d D 1 C
C13 0.0438(3) 0.37555(6) 0.3632(2) 0.0644(5) Uani d D 1 C
C14 0.2526(3) 0.38563(5) 0.4153(2) 0.0543(4) Uani d . 1 C
C15 0.3974(2) 0.35367(5) 0.4658(2) 0.0474(3) Uani d D 1 C
C16 0.5174(4) 0.43989(6) 0.4489(4) 0.0818(6) Uani d D 1 C
H1o 0.898(3) 0.1999(6) 0.512(3) 0.106(8) Uiso d D 1 H
H2n 0.357(2) 0.2367(5) 0.333(2) 0.065(5) Uiso d D 1 H
H2 1.203(2) 0.1142(6) 0.542(2) 0.068(5) Uiso d D 1 H
H3 1.074(3) 0.0452(4) 0.460(2) 0.077(6) Uiso d D 1 H
H5 0.496(2) 0.0929(5) 0.304(2) 0.050(4) Uiso d D 1 H
H8 0.424(2) 0.1671(5) 0.321(2) 0.061(5) Uiso d D 1 H
H12 -0.164(2) 0.3256(5) 0.324(2) 0.070(5) Uiso d D 1 H
H13 -0.055(2) 0.3975(5) 0.329(2) 0.078(5) Uiso d D 1 H
H15 0.543(2) 0.3594(5) 0.505(2) 0.054(4) Uiso d D 1 H
H71 0.420(3) 0.0207(8) 0.344(3) 0.112(8) Uiso d D 1 H
H72 0.507(4) -0.0162(3) 0.236(3) 0.106(7) Uiso d D 1 H
H73 0.477(4) 0.0290(7) 0.142(2) 0.107(8) Uiso d D 1 H
H11 0.073(2) 0.2731(3) 0.403(2) 0.056(4) Uiso d D 1 H
H161 0.521(4) 0.4692(4) 0.409(3) 0.121(8) Uiso d D 1 H
H162 0.566(4) 0.4343(8) 0.578(2) 0.113(9) Uiso d D 1 H
H163 0.592(3) 0.4240(6) 0.366(3) 0.105(8) Uiso d D 1 H

loop_
_atom_site_aniso_label
_atom_site_aniso_U_11
_atom_site_aniso_U_22
_atom_site_aniso_U_33
_atom_site_aniso_U_12
_atom_site_aniso_U_13
_atom_site_aniso_U_23
O1 0.0530(10) 0.0610(10) 0.0750(10) -0.0060(10) -0.0080(10) -0.0020(10)
O2 0.0800(10) 0.0420(10) 0.1060(10) 0.0120(10) 0.0070(10) -0.0040(10)
O3 0.0580(10) 0.0430(10) 0.0660(10) 0.0020(10) -0.0240(10) -0.0020(10)
O4 0.0880(10) 0.0420(10) 0.0990(10) 0.0210(10) 0.0110(10) 0.0000(10)
N1 0.0500(10) 0.0400(10) 0.0520(10) 0.0060(10) -0.0090(10) 0.0020(10)
N2 0.0480(10) 0.0380(10) 0.0610(10) 0.0050(10) -0.0170(10) -0.0030(10)
C1 0.0490(10) 0.0520(10) 0.0460(10) 0.0010(10) 0.0010(10) 0.0040(10)
C2 0.0450(10) 0.0690(10) 0.0670(10) 0.0110(10) -0.0010(10) 0.0030(10)
C3 0.0610(10) 0.0620(10) 0.0710(10) 0.0250(10) 0.0070(10) 0.0050(10)
C4 0.0630(10) 0.0420(10) 0.0610(10) 0.0100(10) 0.0090(10) 0.0010(10)
C5 0.0510(10) 0.0440(10) 0.0540(10) 0.0050(10) 0.0020(10) 0.0010(10)
C6 0.0480(10) 0.0420(10) 0.0410(10) 0.0050(10) 0.0010(10) 0.0040(10)
C7 0.099(2) 0.0400(10) 0.117(2) -0.0040(10) 0.005(2) -0.0160(10)
C8 0.0470(10) 0.0400(10) 0.0490(10) 0.0010(10) -0.0040(10) 0.0020(10)
C9 0.0440(10) 0.0390(10) 0.0460(10) -0.0020(10) -0.0060(10) 0.0030(10)
C10 0.0440(10) 0.0440(10) 0.0410(10) 0.0040(10) -0.0010(10) -0.0010(10)
C11 0.0460(10) 0.0570(10) 0.0590(10) -0.0010(10) 0.0020(10) -0.0020(10)
C12 0.0400(10) 0.0870(10) 0.0680(10) 0.0100(10) 0.0030(10) -0.0010(10)
C13 0.0570(10) 0.0670(10) 0.0680(10) 0.0260(10) 0.0060(10) 0.0010(10)
C14 0.0610(10) 0.0490(10) 0.0520(10) 0.0160(10) 0.0070(10) -0.0020(10)
C15 0.0460(10) 0.0450(10) 0.0490(10) 0.0070(10) 0.0000(10) -0.0040(10)
C16 0.093(2) 0.0460(10) 0.109(2) -0.0020(10) 0.0200(10) -0.0080(10)

loop_
_atom_type_symbol
_atom_type_description
_atom_type_scat_dispersion_real
_atom_type_scat_dispersion_imag
_atom_type_scat_source
C C 0.0033 0.0016 'International Tables Vol C Tables 4.2.6.8 and 6.1.1.4'
H H 0.0000 0.0000 'International Tables Vol C Tables 4.2.6.8 and 6.1.1.4'
N N 0.0061 0.0033 'International Tables Vol C Tables 4.2.6.8 and 6.1.1.4'
O O 0.0106 0.0060 'International Tables Vol C Tables 4.2.6.8 and 6.1.1.4'

loop_
_geom_angle_atom_site_label_1
_geom_angle_atom_site_label_2
_geom_angle_atom_site_label_3
_geom_angle
_geom_angle_publ_flag
C4 O2 C7 117.50(10) no
C14 O4 C16 117.90(10) no
C8 N1 N2 117.00(10) no
C9 N2 N1 119.20(10) no
O1 C1 C2 118.30(10) no
O1 C1 C6 122.90(10) no
C2 C1 C6 118.8(2) no
C3 C2 C1 121.2(2) no
C2 C3 C4 120.7(2) no
O2 C4 C5 124.9(2) no
O2 C4 C3 116.10(10) no
C5 C4 C3 119.0(2) no
C4 C5 C6 121.1(2) no
C5 C6 C1 119.10(10) no
C5 C6 C8 118.80(10) no
C1 C6 C8 122.10(10) no
N1 C8 C6 120.30(10) no
O3 C9 N2 122.60(10) no
O3 C9 C10 122.00(10) no
N2 C9 C10 115.40(10) no
C11 C10 C15 120.50(10) no
C11 C10 C9 122.80(10) no
C15 C10 C9 116.60(10) no
C10 C11 C12 118.8(2) no
C13 C12 C11 120.5(2) no
C12 C13 C14 120.7(2) no
C13 C14 O4 115.80(10) no
C13 C14 C15 119.7(2) no
O4 C14 C15 124.5(2) no
C14 C15 C10 119.70(10) no
C1 O1 H1o 104(2) no
C9 N2 H2n 123.0(10) no
N1 N2 H2n 117.0(10) no
C3 C2 H2 121.0(10) no
C1 C2 H2 118.0(10) no
C2 C3 H3 123.0(10) no
C4 C3 H3 116.0(10) no
C4 C5 H5 120.0(10) no
C6 C5 H5 119.0(10) no
O2 C7 H71 109(2) no
O2 C7 H72 104(2) no
H71 C7 H72 109(2) no
O2 C7 H73 111(2) no
H71 C7 H73 113(2) no
H72 C7 H73 112(2) no
N1 C8 H8 122.0(10) no
C6 C8 H8 118.0(10) no
C10 C11 H11 122.0(10) no
C12 C11 H11 119.0(10) no
C13 C12 H12 124.0(10) no
C11 C12 H12 116.0(10) no
C12 C13 H13 120.0(10) no
C14 C13 H13 120.0(10) no
C14 C15 H15 122.0(10) no
C10 C15 H15 118.0(10) no
O4 C16 H161 105(2) no
O4 C16 H162 108(2) no
H161 C16 H162 117(2) no
O4 C16 H163 108.0(10) no
H161 C16 H163 105(2) no
H162 C16 H163 114(2) no

loop_
_geom_bond_atom_site_label_1
_geom_bond_atom_site_label_2
_geom_bond_distance
_geom_bond_publ_flag
O1 C1 1.357(2) no
O2 C4 1.373(2) no
O2 C7 1.403(3) no
O3 C9 1.225(2) no
O4 C14 1.377(2) no
O4 C16 1.416(3) no
N1 C8 1.276(2) no
N1 N2 1.375(2) no
N2 C9 1.349(2) no
C1 C2 1.387(2) no
C1 C6 1.400(2) no
C2 C3 1.369(3) no
C3 C4 1.384(3) no
C4 C5 1.380(2) no
C5 C6 1.398(2) no
C6 C8 1.452(2) no
C9 C10 1.489(2) no
C10 C11 1.382(2) no
C10 C15 1.391(2) no
C11 C12 1.391(2) no
C12 C13 1.370(3) no
C13 C14 1.374(2) no
C14 C15 1.381(2) no
O1 H1o 0.860(10) no
N2 H2n 0.860(10) no
C2 H2 0.950(10) no
C3 H3 0.940(10) no
C5 H5 0.960(10) no
C7 H71 0.960(10) no
C7 H72 0.950(10) no
C7 H73 0.960(10) no
C8 H8 0.940(10) no
C11 H11 0.940(10) no
C12 H12 0.940(10) no
C13 H13 0.950(10) no
C15 H15 0.950(10) no
C16 H161 0.970(10) no
C16 H162 0.970(10) no
C16 H163 0.970(10) no

loop_
_geom_hbond_atom_site_label_D
_geom_hbond_atom_site_label_H
_geom_hbond_atom_site_label_A
_geom_hbond_site_symmetry_A
_geom_hbond_distance_DH
_geom_hbond_distance_HA
_geom_hbond_distance_DA
_geom_hbond_angle_DHA
_geom_hbond_publ_flag
O1 H1o N1 . 0.860(10) 1.840(10) 2.626(2) 151(2) yes
N2 H2n O3 2_454 0.860(10) 2.040(10) 2.869(2) 164(2) yes

loop_
_geom_torsion_atom_site_label_1
_geom_torsion_atom_site_label_2
_geom_torsion_atom_site_label_3
_geom_torsion_atom_site_label_4
_geom_torsion
_geom_torsion_publ_flag
C8 N1 N2 C9 169.00(10) no
O1 C1 C2 C3 177.8(2) no
C6 C1 C2 C3 -2.0(2) no
C1 C2 C3 C4 1.4(3) no
C7 O2 C4 C5 2.4(3) no
C7 O2 C4 C3 -177.1(2) no
C2 C3 C4 O2 179.8(2) no
C2 C3 C4 C5 0.2(3) no
O2 C4 C5 C6 179.20(10) no
C3 C4 C5 C6 -1.3(2) no
C4 C5 C6 C1 0.7(2) no
C4 C5 C6 C8 -178.90(10) no
O1 C1 C6 C5 -178.80(10) no
C2 C1 C6 C5 1.0(2) no
O1 C1 C6 C8 0.8(2) no
C2 C1 C6 C8 -179.50(10) no
N2 N1 C8 C6 179.70(10) no
C5 C6 C8 N1 172.00(10) no
C1 C6 C8 N1 -7.6(2) no
N1 N2 C9 O3 -1.3(2) no
N1 N2 C9 C10 177.10(10) no
O3 C9 C10 C11 -151.1(2) no
N2 C9 C10 C11 30.5(2) no
O3 C9 C10 C15 29.9(2) no
N2 C9 C10 C15 -148.50(10) no
C15 C10 C11 C12 0.9(2) no
C9 C10 C11 C12 -178.10(10) no
C10 C11 C12 C13 0.6(3) no
C11 C12 C13 C14 -0.6(3) no
C12 C13 C14 O4 179.2(2) no
C12 C13 C14 C15 -0.8(2) no
C16 O4 C14 C13 -174.4(2) no
C16 O4 C14 C15 5.5(2) no
C13 C14 C15 C10 2.2(2) no
O4 C14 C15 C10 -177.70(10) no
C11 C10 C15 C14 -2.2(2) no
C9 C10 C15 C14 176.70(10) no

loop_
_cod_related_entry_id
_cod_related_entry_database
_cod_related_entry_code
1 ChemSpider 30654789
